data_2017762
loop_
_publ_author_name
'Castillo, Juan C.'
'Abon\'ia, Rodrigo'
'Cobo, Justo'
'Glidewell, Christopher'

_publ_section_title
;
 Pseudomerohedral twinning, pseudosymmetry and complex hydrogen-bonded
 sheets in 2-methoxy-4-(pyrrolo[1,2-<i>a</i>]quinoxalin-4-yl)phenol
;
_journal_coeditor_code SK3375
_journal_issue 8
_journal_name_full 'Acta Crystallographica Section C'
_journal_page_first o385
_journal_page_last o388
_journal_paper_doi 10.1107/S0108270110023152
_journal_volume 66
_journal_year 2010
_chemical_formula_iupac 'C18 H14 N2 O2'
_chemical_formula_moiety 'C18 H14 N2 O2'
_chemical_formula_sum 'C18 H14 N2 O2'
_chemical_formula_weight 290.31
_chemical_name_systematic
;
2-methoxy-4-(pyrrolo[1,2-<i>a</i>]quinoxalin-4-yl)phenol
;
_space_group_IT_number 14
_symmetry_cell_setting monoclinic
_symmetry_space_group_name_Hall '-P 2ybc'
_symmetry_space_group_name_H-M 'P 1 21/c 1'
_atom_sites_solution_hydrogens geom
_atom_sites_solution_primary direct
_atom_sites_solution_secondary difmap
_cell_angle_alpha 90.00
_cell_angle_beta 90.326(12)
_cell_angle_gamma 90.00
_cell_formula_units_Z 8
_cell_length_a 7.9278(8)
_cell_length_b 15.2929(18)
_cell_length_c 22.410(4)
_cell_measurement_reflns_used 6234
_cell_measurement_temperature 120(2)
_cell_measurement_theta_max 27.50
_cell_measurement_theta_min 2.81
_cell_volume 2716.9(6)
_computing_cell_refinement 'DIRAX/LSQ (Duisenberg <i>et al.</i>,  2000)'
_computing_data_collection 'COLLECT (Nonius, 1999)'
_computing_data_reduction 'EVALCCD (Duisenberg <i>et al.</i>,  2003)'
_computing_molecular_graphics 'PLATON (Spek, 2009)'
_computing_publication_material
;
SHELXL97 (Sheldrick, 2008) and PLATON (Spek, 2009)
;
_computing_structure_refinement 'SHELXL97 (Sheldrick, 2008)'
_computing_structure_solution 'SIR2004 (Burla <i>et al.</i>,  2005)'
_diffrn_ambient_temperature 120(2)
_diffrn_detector_area_resol_mean 9.091
_diffrn_measured_fraction_theta_full 0.999
_diffrn_measured_fraction_theta_max 0.999
_diffrn_measurement_device_type 'Bruker Nonius KappaCCD area-detector'
_diffrn_measurement_method '\f and \w'
_diffrn_radiation_monochromator graphite
_diffrn_radiation_source 'Bruker Nonius FR591 rotating anode'
_diffrn_radiation_type 'Mo K\a'
_diffrn_radiation_wavelength 0.71073
_diffrn_reflns_av_R_equivalents 0.0000
_diffrn_reflns_av_sigmaI/netI 0.0407
_diffrn_reflns_limit_h_max 9
_diffrn_reflns_limit_h_min -9
_diffrn_reflns_limit_k_max 18
_diffrn_reflns_limit_k_min -18
_diffrn_reflns_limit_l_max 27
_diffrn_reflns_limit_l_min 0
_diffrn_reflns_number 5057
_diffrn_reflns_theta_full 25.50
_diffrn_reflns_theta_max 25.50
_diffrn_reflns_theta_min 2.81
_diffrn_standards_decay_% 0
_diffrn_standards_interval_count 0
_diffrn_standards_interval_time 0
_diffrn_standards_number 0
_exptl_absorpt_coefficient_mu 0.094
_exptl_absorpt_correction_T_max 0.983
_exptl_absorpt_correction_T_min 0.944
_exptl_absorpt_correction_type multi-scan
_exptl_absorpt_process_details '(SADABS; Sheldrick, 2003)'
_exptl_crystal_colour colourless
_exptl_crystal_density_diffrn 1.419
_exptl_crystal_density_method 'not measured'
_exptl_crystal_description block
_exptl_crystal_F_000 1216
_exptl_crystal_size_max 0.50
_exptl_crystal_size_mid 0.26
_exptl_crystal_size_min 0.18
_refine_diff_density_max 0.213
_refine_diff_density_min -0.262
_refine_ls_extinction_method none
_refine_ls_goodness_of_fit_ref 1.042
_refine_ls_hydrogen_treatment constr
_refine_ls_matrix_type full
_refine_ls_number_parameters 400
_refine_ls_number_reflns 5057
_refine_ls_number_restraints 0
_refine_ls_restrained_S_all 1.042
_refine_ls_R_factor_all 0.0778
_refine_ls_R_factor_gt 0.0538
_refine_ls_shift/su_max 0.001
_refine_ls_shift/su_mean 0.000
_refine_ls_structure_factor_coef Fsqd
_refine_ls_weighting_details 'w = 1/[\s^2^(Fo^2^)+(0.0805P)^2^+2.4154P] where P=(Fo^2^+2Fc^2^)/3'
_refine_ls_weighting_scheme calc
_refine_ls_wR_factor_gt 0.1405
_refine_ls_wR_factor_ref 0.1591
_reflns_number_gt 3891
_reflns_number_total 5057
_reflns_threshold_expression I>2\s(I)
_cod_data_source_file sk3375.cif
_cod_data_source_block Inm
_cod_original_cell_volume 2717.0(6)
_cod_original_sg_symbol_H-M 'P 21/c'
_cod_database_code 2017762
_cod_database_fobs_code 2017762

loop_
_symmetry_equiv_pos_as_xyz
'x, y, z'
'-x, y+1/2, -z+1/2'
'-x, -y, -z'
'x, -y-1/2, z-1/2'

loop_
_atom_site_type_symbol
_atom_site_label
_atom_site_fract_x
_atom_site_fract_y
_atom_site_fract_z
_atom_site_U_iso_or_equiv
_atom_site_adp_type
_atom_site_calc_flag
_atom_site_refinement_flags
_atom_site_occupancy
_atom_site_disorder_assembly
_atom_site_disorder_group
C C11 0.0184(4) 0.1510(2) 0.98347(13) 0.0310(7) Uani d . 1 . .
H H11 0.0047 0.1599 1.0251 0.037 Uiso calc R 1 . .
C C12 0.1091(4) 0.0857(2) 0.95767(14) 0.0333(7) Uani d . 1 . .
H H12 0.1693 0.0410 0.9781 0.040 Uiso calc R 1 . .
C C13 0.0983(4) 0.09596(19) 0.89577(13) 0.0278(6) Uani d . 1 . .
H H13 0.1509 0.0600 0.8667 0.033 Uiso calc R 1 . .
C C13a -0.0023(3) 0.16762(18) 0.88456(12) 0.0228(6) Uani d . 1 . .
C C14 -0.0612(4) 0.21193(18) 0.83257(12) 0.0216(6) Uani d . 1 . .
N N15 -0.1579(3) 0.28065(15) 0.83561(10) 0.0232(5) Uani d . 1 . .
C C15a -0.2001(3) 0.31409(19) 0.89120(12) 0.0228(6) Uani d . 1 . .
C C16 -0.2951(4) 0.39025(19) 0.89378(13) 0.0257(6) Uani d . 1 . .
H H16 -0.3318 0.4177 0.8580 0.031 Uiso calc R 1 . .
C C17 -0.3363(4) 0.4260(2) 0.94796(13) 0.0294(7) Uani d . 1 . .
H H17 -0.4017 0.4780 0.9496 0.035 Uiso calc R 1 . .
C C18 -0.2827(4) 0.3862(2) 1.00025(14) 0.0313(7) Uani d . 1 . .
H H18 -0.3116 0.4112 1.0376 0.038 Uiso calc R 1 . .
C C19 -0.1890(4) 0.31159(19) 0.99881(13) 0.0280(7) Uani d . 1 . .
H H19 -0.1531 0.2846 1.0349 0.034 Uiso calc R 1 . .
C C19a -0.1463(4) 0.27535(18) 0.94433(12) 0.0232(6) Uani d . 1 . .
N N19b -0.0488(3) 0.20078(15) 0.93964(10) 0.0235(5) Uani d . 1 . .
C C141 -0.0072(4) 0.18395(18) 0.77312(12) 0.0227(6) Uani d . 1 . .
C C142 0.0205(4) 0.09758(18) 0.75782(12) 0.0249(6) Uani d . 1 . .
H H142 0.0005 0.0527 0.7862 0.030 Uiso calc R 1 . .
C C143 0.0768(4) 0.07622(19) 0.70171(13) 0.0271(6) Uani d . 1 . .
H H143 0.0979 0.0167 0.6921 0.033 Uiso calc R 1 . .
C C144 0.1030(4) 0.13962(19) 0.65934(12) 0.0251(6) Uani d . 1 . .
C C145 0.0707(4) 0.22617(18) 0.67364(12) 0.0226(6) Uani d . 1 . .
C C146 0.0187(3) 0.24808(18) 0.73002(12) 0.0229(6) Uani d . 1 . .
H H146 0.0001 0.3078 0.7398 0.027 Uiso calc R 1 . .
O O144 0.1571(3) 0.11436(13) 0.60516(9) 0.0321(5) Uani d . 1 . .
H H144 0.2139 0.1592 0.5815 0.048 Uiso d R 1 . .
O O145 0.0958(3) 0.28506(12) 0.62874(8) 0.0276(5) Uani d . 1 . .
C C147 0.0839(4) 0.37452(19) 0.64402(13) 0.0321(7) Uani d . 1 . .
H H17A -0.0307 0.3874 0.6576 0.048 Uiso calc R 1 . .
H H17B 0.1095 0.4104 0.6090 0.048 Uiso calc R 1 . .
H H17C 0.1646 0.3878 0.6760 0.048 Uiso calc R 1 . .
C C21 0.5093(4) 0.33346(18) 0.37435(13) 0.0257(6) Uani d . 1 . .
H H21 0.4974 0.3249 0.3326 0.031 Uiso calc R 1 . .
C C22 0.6028(4) 0.39751(19) 0.40166(13) 0.0273(6) Uani d . 1 . .
H H22 0.6666 0.4413 0.3819 0.033 Uiso calc R 1 . .
C C23 0.5886(4) 0.38756(18) 0.46330(13) 0.0253(6) Uani d . 1 . .
H H23 0.6414 0.4228 0.4929 0.030 Uiso calc R 1 . .
C C23a 0.4840(3) 0.31729(18) 0.47326(12) 0.0212(6) Uani d . 1 . .
C C24 0.4249(3) 0.27254(17) 0.52452(12) 0.0211(6) Uani d . 1 . .
N N25 0.3264(3) 0.20487(15) 0.52100(10) 0.0220(5) Uani d . 1 . .
C C25a 0.2837(3) 0.17208(18) 0.46495(12) 0.0213(6) Uani d . 1 . .
C C26 0.1858(4) 0.09683(19) 0.46108(12) 0.0247(6) Uani d . 1 . .
H H26 0.1459 0.0701 0.4966 0.030 Uiso calc R 1 . .
C C27 0.1459(4) 0.06052(19) 0.40699(13) 0.0266(6) Uani d . 1 . .
H H27 0.0791 0.0090 0.4051 0.032 Uiso calc R 1 . .
C C28 0.2035(4) 0.09935(19) 0.35495(13) 0.0277(7) Uani d . 1 . .
H H28 0.1766 0.0739 0.3174 0.033 Uiso calc R 1 . .
C C29 0.2984(4) 0.17361(19) 0.35726(12) 0.0252(6) Uani d . 1 . .
H H29 0.3370 0.2001 0.3215 0.030 Uiso calc R 1 . .
C C29a 0.3381(3) 0.21024(18) 0.41211(12) 0.0214(6) Uani d . 1 . .
N N29b 0.4369(3) 0.28457(15) 0.41763(10) 0.0224(5) Uani d . 1 . .
C C241 0.4828(4) 0.29995(18) 0.58448(12) 0.0230(6) Uani d . 1 . .
C C242 0.5091(4) 0.38573(18) 0.59991(12) 0.0249(6) Uani d . 1 . .
H H242 0.4867 0.4305 0.5716 0.030 Uiso calc R 1 . .
C C243 0.5676(4) 0.40775(19) 0.65597(13) 0.0263(6) Uani d . 1 . .
H H243 0.5851 0.4675 0.6657 0.032 Uiso calc R 1 . .
C C244 0.6009(4) 0.34452(19) 0.69814(12) 0.0262(6) Uani d . 1 . .
C C245 0.5693(3) 0.25756(18) 0.68371(12) 0.0234(6) Uani d . 1 . .
C C246 0.5126(3) 0.23562(18) 0.62765(12) 0.0225(6) Uani d . 1 . .
H H246 0.4933 0.1759 0.6181 0.027 Uiso calc R 1 . .
O O244 0.6599(3) 0.36976(13) 0.75195(9) 0.0332(5) Uani d . 1 . .
H H244 0.7113 0.3226 0.7724 0.050 Uiso d R 1 . .
O O245 0.5984(3) 0.19940(13) 0.72875(8) 0.0286(5) Uani d . 1 . .
C C247 0.5849(4) 0.10910(19) 0.71431(14) 0.0337(7) Uani d . 1 . .
H H27A 0.6643 0.0949 0.6824 0.051 Uiso calc R 1 . .
H H27B 0.4696 0.0962 0.7009 0.051 Uiso calc R 1 . .
H H27C 0.6114 0.0739 0.7497 0.051 Uiso calc R 1 . .

loop_
_atom_site_aniso_label
_atom_site_aniso_U_11
_atom_site_aniso_U_22
_atom_site_aniso_U_33
_atom_site_aniso_U_12
_atom_site_aniso_U_13
_atom_site_aniso_U_23
C11 0.0341(16) 0.0384(18) 0.0206(15) -0.0071(14) -0.0061(12) 0.0052(13)
C12 0.0339(17) 0.0343(17) 0.0315(17) -0.0040(14) -0.0087(13) 0.0090(14)
C13 0.0257(15) 0.0287(15) 0.0290(16) -0.0036(13) -0.0028(12) 0.0016(13)
C13a 0.0219(14) 0.0262(15) 0.0202(14) -0.0061(12) 0.0014(11) -0.0003(11)
C14 0.0238(14) 0.0219(14) 0.0193(14) -0.0049(12) -0.0009(11) -0.0017(11)
N15 0.0273(12) 0.0246(13) 0.0178(12) -0.0056(11) 0.0003(9) -0.0026(10)
C15a 0.0234(14) 0.0256(15) 0.0194(14) -0.0072(12) 0.0012(11) -0.0036(12)
C16 0.0275(15) 0.0267(15) 0.0229(14) -0.0062(12) 0.0003(11) -0.0011(12)
C17 0.0308(16) 0.0272(16) 0.0303(16) -0.0061(13) 0.0053(12) -0.0062(13)
C18 0.0375(17) 0.0314(17) 0.0250(15) -0.0113(14) 0.0051(13) -0.0074(13)
C19 0.0323(16) 0.0324(16) 0.0192(14) -0.0120(14) 0.0009(12) -0.0023(12)
C19a 0.0256(14) 0.0245(15) 0.0194(14) -0.0085(12) 0.0001(11) -0.0016(11)
N19b 0.0272(13) 0.0259(13) 0.0175(12) -0.0056(10) -0.0016(9) 0.0012(10)
C141 0.0250(14) 0.0251(15) 0.0181(14) -0.0010(12) -0.0007(11) 0.0004(11)
C142 0.0304(15) 0.0230(14) 0.0215(14) -0.0037(12) 0.0032(11) 0.0010(12)
C143 0.0328(16) 0.0213(14) 0.0273(15) -0.0013(13) 0.0032(12) -0.0026(12)
C144 0.0292(15) 0.0273(15) 0.0189(14) -0.0023(13) 0.0024(11) -0.0035(12)
C145 0.0265(14) 0.0224(14) 0.0190(14) -0.0021(12) 0.0015(11) 0.0027(11)
C146 0.0256(14) 0.0231(14) 0.0200(14) 0.0004(12) 0.0003(11) -0.0024(11)
O144 0.0467(13) 0.0272(11) 0.0227(11) -0.0038(10) 0.0102(9) -0.0042(9)
O145 0.0410(12) 0.0215(10) 0.0204(10) -0.0009(9) 0.0031(9) 0.0008(8)
C147 0.0480(19) 0.0223(15) 0.0260(16) -0.0029(14) 0.0053(13) 0.0004(12)
C21 0.0312(16) 0.0245(15) 0.0214(14) 0.0064(13) 0.0041(12) 0.0056(12)
C22 0.0282(15) 0.0253(15) 0.0286(15) 0.0024(12) 0.0047(12) 0.0044(12)
C23 0.0271(15) 0.0226(15) 0.0261(15) 0.0044(12) 0.0008(11) -0.0008(12)
C23a 0.0229(14) 0.0228(14) 0.0179(13) 0.0053(12) -0.0005(11) -0.0010(11)
C24 0.0248(14) 0.0216(14) 0.0170(13) 0.0041(12) -0.0009(10) 0.0002(11)
N25 0.0233(12) 0.0241(12) 0.0185(12) 0.0028(10) -0.0011(9) -0.0016(10)
C25a 0.0220(14) 0.0221(14) 0.0197(14) 0.0065(11) -0.0021(11) -0.0001(11)
C26 0.0280(15) 0.0249(15) 0.0212(14) 0.0046(12) 0.0006(11) 0.0006(12)
C27 0.0278(15) 0.0240(15) 0.0279(15) 0.0035(13) -0.0053(12) -0.0036(12)
C28 0.0334(16) 0.0287(16) 0.0210(15) 0.0065(13) -0.0056(12) -0.0059(12)
C29 0.0301(16) 0.0279(15) 0.0177(14) 0.0064(13) -0.0018(11) 0.0005(12)
C29a 0.0228(14) 0.0223(14) 0.0192(14) 0.0049(12) -0.0019(11) 0.0005(11)
N29b 0.0254(12) 0.0235(12) 0.0184(12) 0.0036(10) 0.0008(9) 0.0010(10)
C241 0.0251(14) 0.0254(15) 0.0185(14) 0.0008(12) 0.0001(11) -0.0001(11)
C242 0.0299(15) 0.0221(14) 0.0226(14) 0.0018(12) -0.0013(12) 0.0020(12)
C243 0.0328(16) 0.0208(14) 0.0252(15) 0.0037(12) -0.0037(12) -0.0031(12)
C244 0.0290(15) 0.0289(16) 0.0206(14) 0.0021(12) -0.0039(11) -0.0039(12)
C245 0.0259(14) 0.0237(15) 0.0206(14) 0.0010(12) -0.0014(11) 0.0020(11)
C246 0.0263(14) 0.0204(14) 0.0208(14) 0.0007(12) -0.0006(11) -0.0018(11)
O244 0.0500(13) 0.0280(11) 0.0214(11) 0.0048(10) -0.0128(9) -0.0047(9)
O245 0.0416(12) 0.0247(10) 0.0194(10) -0.0001(9) -0.0056(9) 0.0031(8)
C247 0.0502(19) 0.0260(16) 0.0248(16) 0.0004(15) -0.0069(14) 0.0032(13)

loop_
_atom_type_symbol
_atom_type_description
_atom_type_scat_dispersion_real
_atom_type_scat_dispersion_imag
_atom_type_scat_source
C C 0.0033 0.0016 'International Tables Vol C Tables 4.2.6.8 and 6.1.1.4'
H H 0.0000 0.0000 'International Tables Vol C Tables 4.2.6.8 and 6.1.1.4'
N N 0.0061 0.0033 'International Tables Vol C Tables 4.2.6.8 and 6.1.1.4'
O O 0.0106 0.0060 'International Tables Vol C Tables 4.2.6.8 and 6.1.1.4'

loop_
_geom_angle_atom_site_label_1
_geom_angle_atom_site_label_2
_geom_angle_atom_site_label_3
_geom_angle_site_symmetry_1
_geom_angle_site_symmetry_3
_geom_angle
_geom_angle_publ_flag
N19b C11 C12 . . 108.2(3) ?
N19b C11 H11 . . 125.9 ?
C12 C11 H11 . . 125.9 ?
C11 C12 C13 . . 108.0(3) ?
C11 C12 H12 . . 126.0 ?
C13 C12 H12 . . 126.0 ?
C13a C13 C12 . . 107.6(3) ?
C13a C13 H13 . . 126.2 ?
C12 C13 H13 . . 126.2 ?
C13 C13a N19b . . 106.6(2) ?
C13 C13a C14 . . 135.6(3) ?
N19b C13a C14 . . 117.8(2) ?
N15 C14 C13a . . 122.1(2) ?
N15 C14 C141 . . 117.3(2) ?
C13a C14 C141 . . 120.6(2) ?
C14 N15 C15a . . 119.2(2) ?
C16 C15a N15 . . 118.7(3) ?
C16 C15a C19a . . 119.0(3) ?
N15 C15a C19a . . 122.4(3) ?
C17 C16 C15a . . 120.2(3) ?
C17 C16 H16 . . 119.9 ?
C15a C16 H16 . . 119.9 ?
C16 C17 C18 . . 120.0(3) ?
C16 C17 H17 . . 120.0 ?
C18 C17 H17 . . 120.0 ?
C19 C18 C17 . . 120.9(3) ?
C19 C18 H18 . . 119.6 ?
C17 C18 H18 . . 119.6 ?
C18 C19 C19a . . 119.5(3) ?
C18 C19 H19 . . 120.3 ?
C19a C19 H19 . . 120.3 ?
N19b C19a C19 . . 122.5(3) ?
N19b C19a C15a . . 117.0(2) ?
C19 C19a C15a . . 120.5(3) ?
C11 N19b C19a . . 129.0(2) ?
C11 N19b C13a . . 109.6(2) ?
C19a N19b C13a . . 121.4(2) ?
C142 C141 C146 . . 118.5(3) ?
C142 C141 C14 . . 123.5(2) ?
C146 C141 C14 . . 118.0(2) ?
C143 C142 C141 . . 120.4(3) ?
C143 C142 H142 . . 119.8 ?
C141 C142 H142 . . 119.8 ?
C144 C143 C142 . . 121.0(3) ?
C144 C143 H143 . . 119.5 ?
C142 C143 H143 . . 119.5 ?
O144 C144 C143 . . 118.1(3) ?
O144 C144 C145 . . 122.9(3) ?
C143 C144 C145 . . 119.0(3) ?
O145 C145 C144 . . 115.6(2) y
O145 C145 C146 . . 124.3(3) y
C146 C145 C144 . . 120.2(3) ?
C145 C146 C141 . . 120.8(3) ?
C145 C146 H146 . . 119.6 ?
C141 C146 H146 . . 119.6 ?
C144 O144 H144 . . 115.9 ?
C145 O145 C147 . . 116.7(2) y
O145 C147 H17A . . 109.5 ?
O145 C147 H17B . . 109.5 ?
H17A C147 H17B . . 109.5 ?
O145 C147 H17C . . 109.5 ?
H17A C147 H17C . . 109.5 ?
H17B C147 H17C . . 109.5 ?
N29b C21 C22 . . 107.8(3) ?
N29b C21 H21 . . 126.1 ?
C22 C21 H21 . . 126.1 ?
C21 C22 C23 . . 108.5(3) ?
C21 C22 H22 . . 125.7 ?
C23 C22 H22 . . 125.7 ?
C23a C23 C22 . . 107.3(3) ?
C23a C23 H23 . . 126.3 ?
C22 C23 H23 . . 126.3 ?
C23 C23a N29b . . 107.1(2) ?
C23 C23a C24 . . 135.2(3) ?
N29b C23a C24 . . 117.6(2) ?
N25 C24 C23a . . 122.4(2) ?
N25 C24 C241 . . 117.7(2) ?
C23a C24 C241 . . 119.8(2) ?
C24 N25 C25a . . 119.0(2) ?
C26 C25a C29a . . 118.0(2) ?
C26 C25a N25 . . 119.2(2) ?
C29a C25a N25 . . 122.8(3) ?
C27 C26 C25a . . 121.1(3) ?
C27 C26 H26 . . 119.4 ?
C25a C26 H26 . . 119.4 ?
C26 C27 C28 . . 119.7(3) ?
C26 C27 H27 . . 120.2 ?
C28 C27 H27 . . 120.2 ?
C29 C28 C27 . . 120.6(3) ?
C29 C28 H28 . . 119.7 ?
C27 C28 H28 . . 119.7 ?
C28 C29 C29a . . 119.6(3) ?
C28 C29 H29 . . 120.2 ?
C29a C29 H29 . . 120.2 ?
C29 C29a N29b . . 122.5(2) ?
C29 C29a C25a . . 121.0(3) ?
N29b C29a C25a . . 116.5(2) ?
C21 N29b C29a . . 129.1(2) ?
C21 N29b C23a . . 109.3(2) ?
C29a N29b C23a . . 121.6(2) ?
C242 C241 C246 . . 118.2(3) ?
C242 C241 C24 . . 123.1(2) ?
C246 C241 C24 . . 118.7(2) ?
C241 C242 C243 . . 120.9(3) ?
C241 C242 H242 . . 119.6 ?
C243 C242 H242 . . 119.6 ?
C244 C243 C242 . . 121.1(3) ?
C244 C243 H243 . . 119.5 ?
C242 C243 H243 . . 119.5 ?
O244 C244 C243 . . 118.5(3) ?
O244 C244 C245 . . 122.9(3) ?
C243 C244 C245 . . 118.6(3) ?
O245 C245 C244 . . 115.0(2) y
O245 C245 C246 . . 124.8(3) y
C246 C245 C244 . . 120.2(3) ?
C245 C246 C241 . . 120.9(3) ?
C245 C246 H246 . . 119.5 ?
C241 C246 H246 . . 119.5 ?
C244 O244 H244 . . 111.2 ?
C245 O245 C247 . . 116.9(2) y
O245 C247 H27A . . 109.5 ?
O245 C247 H27B . . 109.5 ?
H27A C247 H27B . . 109.5 ?
O245 C247 H27C . . 109.5 ?
H27A C247 H27C . . 109.5 ?
H27B C247 H27C . . 109.5 ?

loop_
_geom_bond_atom_site_label_1
_geom_bond_atom_site_label_2
_geom_bond_site_symmetry_2
_geom_bond_distance
_geom_bond_publ_flag
C11 C12 . 1.361(5) y
C12 C13 . 1.398(4) y
C13 C13a . 1.378(4) y
C13a C14 . 1.424(4) y
C14 N15 . 1.303(4) y
N15 C15a . 1.389(4) y
C15a C16 . 1.389(4) y
C16 C17 . 1.373(4) y
C17 C18 . 1.385(4) y
C18 C19 . 1.361(4) y
C19 C19a . 1.384(4) y
C19a N19b . 1.382(4) y
N19b C11 . 1.350(4) y
C13a N19b . 1.386(4) y
C15a C19a . 1.395(4) y
C11 H11 . 0.9500 ?
C12 H12 . 0.9500 ?
C13 H13 . 0.9500 ?
C14 C141 . 1.466(4) ?
C16 H16 . 0.9500 ?
C17 H17 . 0.9500 ?
C18 H18 . 0.9500 ?
C19 H19 . 0.9500 ?
C141 C142 . 1.383(4) ?
C141 C146 . 1.392(4) ?
C142 C143 . 1.376(4) ?
C142 H142 . 0.9500 ?
C143 C144 . 1.374(4) ?
C143 H143 . 0.9500 ?
C144 O144 . 1.347(3) ?
C144 C145 . 1.386(4) ?
C145 O145 . 1.366(3) ?
C145 C146 . 1.373(4) ?
C146 H146 . 0.9500 ?
O144 H144 . 0.9788 ?
O145 C147 . 1.414(3) ?
C147 H17A . 0.9800 ?
C147 H17B . 0.9800 ?
C147 H17C . 0.9800 ?
C21 C22 . 1.370(4) y
C22 C23 . 1.395(4) y
C23 C23a . 1.376(4) y
C23a C24 . 1.419(4) y
C24 N25 . 1.299(4) y
N25 C25a . 1.393(3) y
C25a C26 . 1.391(4) y
C26 C27 . 1.369(4) y
C27 C28 . 1.388(4) y
C28 C29 . 1.363(4) y
C29 C29a . 1.385(4) y
C29a N29b . 1.386(4) y
N29b C21 . 1.355(4) y
C23a N29b . 1.393(3) y
C25a C29a . 1.391(4) y
C21 H21 . 0.9500 ?
C22 H22 . 0.9500 ?
C23 H23 . 0.9500 ?
C24 C241 . 1.478(4) ?
C26 H26 . 0.9500 ?
C27 H27 . 0.9500 ?
C28 H28 . 0.9500 ?
C29 H29 . 0.9500 ?
C241 C242 . 1.372(4) ?
C241 C246 . 1.399(4) ?
C242 C243 . 1.378(4) ?
C242 H242 . 0.9500 ?
C243 C244 . 1.377(4) ?
C243 H243 . 0.9500 ?
C244 O244 . 1.347(3) ?
C244 C245 . 1.391(4) ?
C245 O245 . 1.364(3) ?
C245 C246 . 1.374(4) ?
C246 H246 . 0.9500 ?
O244 H244 . 0.9457 ?
O245 C247 . 1.422(3) ?
C247 H27A . 0.9800 ?
C247 H27B . 0.9800 ?
C247 H27C . 0.9800 ?

loop_
_geom_hbond_atom_site_label_D
_geom_hbond_atom_site_label_H
_geom_hbond_atom_site_label_A
_geom_hbond_site_symmetry_A
_geom_hbond_distance_DH
_geom_hbond_distance_HA
_geom_hbond_distance_DA
_geom_hbond_angle_DHA
_geom_hbond_publ_flag
O144 H144 N25 . 0.98 1.77 2.703(3) 158 y
O244 H244 N15 1_655 0.95 1.86 2.725(3) 150 y
C11 H11 O145 4_566 0.95 2.57 3.451(4) 154 y
C16 H16 O244 1_455 0.95 2.49 3.212(4) 133 y
C21 H21 O245 4_565 0.95 2.49 3.380(3) 156 y
C26 H26 O144 . 0.95 2.53 3.249(3) 133 y

loop_
_geom_torsion_atom_site_label_1
_geom_torsion_atom_site_label_2
_geom_torsion_atom_site_label_3
_geom_torsion_atom_site_label_4
_geom_torsion_site_symmetry_1
_geom_torsion_site_symmetry_2
_geom_torsion_site_symmetry_3
_geom_torsion_site_symmetry_4
_geom_torsion
_geom_torsion_publ_flag
N19b C11 C12 C13 . . . . 0.4(3) ?
C11 C12 C13 C13a . . . . -0.9(4) ?
C12 C13 C13a N19b . . . . 1.0(3) ?
C12 C13 C13a C14 . . . . 179.8(3) ?
C13 C13a C14 N15 . . . . -179.7(3) ?
N19b C13a C14 N15 . . . . -1.1(4) ?
C13 C13a C14 C141 . . . . -2.9(5) ?
N19b C13a C14 C141 . . . . 175.7(2) ?
C13a C14 N15 C15a . . . . 2.5(4) ?
C141 C14 N15 C15a . . . . -174.4(2) ?
C14 N15 C15a C16 . . . . 176.3(3) ?
C14 N15 C15a C19a . . . . -1.8(4) ?
N15 C15a C16 C17 . . . . -178.8(3) ?
C19a C15a C16 C17 . . . . -0.6(4) ?
C15a C16 C17 C18 . . . . 0.2(4) ?
C16 C17 C18 C19 . . . . 0.0(5) ?
C17 C18 C19 C19a . . . . 0.3(4) ?
C18 C19 C19a N19b . . . . 178.7(3) ?
C18 C19 C19a C15a . . . . -0.7(4) ?
C16 C15a C19a N19b . . . . -178.6(2) ?
N15 C15a C19a N19b . . . . -0.5(4) ?
C16 C15a C19a C19 . . . . 0.9(4) ?
N15 C15a C19a C19 . . . . 178.9(3) ?
C12 C11 N19b C19a . . . . -178.1(3) ?
C12 C11 N19b C13a . . . . 0.3(3) ?
C19 C19a N19b C11 . . . . 0.8(4) ?
C15a C19a N19b C11 . . . . -179.8(3) ?
C19 C19a N19b C13a . . . . -177.5(3) ?
C15a C19a N19b C13a . . . . 1.9(4) ?
C13 C13a N19b C11 . . . . -0.8(3) ?
C14 C13a N19b C11 . . . . -179.8(2) ?
C13 C13a N19b C19a . . . . 177.8(2) ?
C14 C13a N19b C19a . . . . -1.3(4) ?
N15 C14 C141 C142 . . . . -147.5(3) ?
C13a C14 C141 C142 . . . . 35.5(4) y
N15 C14 C141 C146 . . . . 33.0(4) ?
C13a C14 C141 C146 . . . . -144.0(3) ?
C146 C141 C142 C143 . . . . 1.8(4) ?
C14 C141 C142 C143 . . . . -177.7(3) ?
C141 C142 C143 C144 . . . . -1.5(4) ?
C142 C143 C144 O144 . . . . -179.6(3) ?
C142 C143 C144 C145 . . . . -0.5(4) ?
O144 C144 C145 O145 . . . . 0.6(4) ?
C143 C144 C145 O145 . . . . -178.4(3) ?
O144 C144 C145 C146 . . . . -178.8(3) ?
C143 C144 C145 C146 . . . . 2.1(4) ?
O145 C145 C146 C141 . . . . 178.8(3) ?
C144 C145 C146 C141 . . . . -1.9(4) ?
C142 C141 C146 C145 . . . . -0.1(4) ?
C14 C141 C146 C145 . . . . 179.4(3) ?
C146 C145 O145 C147 . . . . 6.9(4) ?
C144 C145 O145 C147 . . . . -172.5(3) y
C143 C144 O144 H144 . . . . -158 y
N29b C21 C22 C23 . . . . 0.4(3) ?
C21 C22 C23 C23a . . . . -0.6(3) ?
C22 C23 C23a N29b . . . . 0.6(3) ?
C22 C23 C23a C24 . . . . 177.5(3) ?
C23 C23a C24 N25 . . . . -178.6(3) ?
N29b C23a C24 N25 . . . . -1.9(4) ?
C23 C23a C24 C241 . . . . -1.8(5) ?
N29b C23a C24 C241 . . . . 174.8(2) ?
C23a C24 N25 C25a . . . . 3.3(4) ?
C241 C24 N25 C25a . . . . -173.5(2) ?
C24 N25 C25a C26 . . . . 176.5(2) ?
C24 N25 C25a C29a . . . . -1.9(4) ?
C29a C25a C26 C27 . . . . 0.9(4) ?
N25 C25a C26 C27 . . . . -177.6(2) ?
C25a C26 C27 C28 . . . . -0.1(4) ?
C26 C27 C28 C29 . . . . -0.5(4) ?
C27 C28 C29 C29a . . . . 0.3(4) ?
C28 C29 C29a N29b . . . . 178.6(3) ?
C28 C29 C29a C25a . . . . 0.4(4) ?
C26 C25a C29a C29 . . . . -1.0(4) ?
N25 C25a C29a C29 . . . . 177.4(3) ?
C26 C25a C29a N29b . . . . -179.3(2) ?
N25 C25a C29a N29b . . . . -0.9(4) ?
C22 C21 N29b C29a . . . . -176.6(3) ?
C22 C21 N29b C23a . . . . 0.0(3) ?
C29 C29a N29b C21 . . . . 0.2(4) ?
C25a C29a N29b C21 . . . . 178.5(3) ?
C29 C29a N29b C23a . . . . -176.0(2) ?
C25a C29a N29b C23a . . . . 2.3(4) ?
C23 C23a N29b C21 . . . . -0.4(3) ?
C24 C23a N29b C21 . . . . -177.9(2) ?
C23 C23a N29b C29a . . . . 176.5(2) ?
C24 C23a N29b C29a . . . . -1.0(4) ?
N25 C24 C241 C242 . . . . -145.8(3) ?
C23a C24 C241 C242 . . . . 37.3(4) y
N25 C24 C241 C246 . . . . 34.2(4) ?
C23a C24 C241 C246 . . . . -142.7(3) ?
C246 C241 C242 C243 . . . . 1.7(4) ?
C24 C241 C242 C243 . . . . -178.2(3) ?
C241 C242 C243 C244 . . . . -0.2(4) ?
C242 C243 C244 O244 . . . . 179.2(3) ?
C242 C243 C244 C245 . . . . -2.0(4) ?
O244 C244 C245 O245 . . . . 1.6(4) ?
C243 C244 C245 O245 . . . . -177.2(3) ?
O244 C244 C245 C246 . . . . -178.6(3) ?
C243 C244 C245 C246 . . . . 2.6(4) ?
O245 C245 C246 C241 . . . . 178.6(3) ?
C244 C245 C246 C241 . . . . -1.1(4) ?
C242 C241 C246 C245 . . . . -1.1(4) ?
C24 C241 C246 C245 . . . . 178.9(3) ?
C246 C245 O245 C247 . . . . 6.6(4) ?
C244 C245 O245 C247 . . . . -173.6(3) y
C243 C244 O244 H244 . . . . -161 y
